data_7715925
loop_
_publ_author_name
'Dumitra&#x15f;, Darius'
'Dalmau, David'
'Garc&#xed;a-Ordu&#xf1;a, Pilar'
'Pop, Alexandra'
'Silvestru, Anca'
'Urriolabeitia, Esteban P.'

_publ_section_title
;
 Orthopalladated imidazolones and thiazolones: synthesis, photophysical
 properties and photochemical reactivity.
;
_journal_issue 21
_journal_name_full 'Dalton transactions (Cambridge, England : 2003)'
_journal_page_first 8948
_journal_page_last 8957
_journal_paper_doi 10.1039/d4dt00730a
_journal_volume 53
_journal_year 2024
_chemical_formula_moiety 'C36 H18 F8 N2 O6 Pd2 S2, 2(C H Cl3)'
_chemical_formula_sum 'C38 H20 Cl6 F8 N2 O6 Pd2 S2'
_chemical_formula_weight 1242.18
_space_group_crystal_system orthorhombic
_space_group_IT_number 60
_space_group_name_Hall '-P 2n 2ab'
_space_group_name_H-M_alt 'P b c n'
_atom_sites_solution_hydrogens mixed
_atom_sites_solution_primary direct
_atom_sites_solution_secondary difmap
_audit_creation_date 2023-04-14
_audit_creation_method
;
Olex2 1.5
(compiled 2023.03.06 svn.rbb2c1857 for OlexSys, GUI svn.r6748)
;
_audit_update_record
;
2024-02-14 deposited with the CCDC.	2024-05-02 downloaded from the CCDC.
;
_cell_angle_alpha 90
_cell_angle_beta 90
_cell_angle_gamma 90
_cell_formula_units_Z 4
_cell_length_a 22.7038(8)
_cell_length_b 11.4463(5)
_cell_length_c 16.6779(7)
_cell_measurement_reflns_used 9877
_cell_measurement_temperature 100.00
_cell_measurement_theta_max 28.288
_cell_measurement_theta_min 2.807
_cell_volume 4334.2(3)
_computing_cell_refinement 'SAINT V8.40B (Bruker AXS, 2016) in APEX4'
_computing_data_collection 'SAINT V8.40B (Bruker AXS, 2016) in APEX4'
_computing_data_reduction 'SAINT V8.40B (Bruker AXS, 2016) in APEX4'
_computing_molecular_graphics 'Olex2 1.5 (Dolomanov et al., 2009)'
_computing_publication_material 'Olex2 1.5 (Dolomanov et al., 2009)'
_computing_structure_refinement 'SHELXL  (Sheldrick, 2008)'
_computing_structure_solution 'SHELXS  (Sheldrick, 2008)'
_diffrn_ambient_temperature 100(2)
_diffrn_detector 'Photon III'
_diffrn_detector_type 'Bruker Photon III area detector'
_diffrn_measured_fraction_theta_full 0.998
_diffrn_measured_fraction_theta_max 0.997
_diffrn_measurement_device 'Bruker Photon III , D8 Venture diffractometer'
_diffrn_measurement_device_type 'Bruker D8 VENTURE'
_diffrn_measurement_method '\f and \w scans'
_diffrn_radiation_type MoK\a
_diffrn_radiation_wavelength 0.71073
_diffrn_reflns_av_R_equivalents 0.0361
_diffrn_reflns_av_unetI/netI 0.0133
_diffrn_reflns_Laue_measured_fraction_full 0.998
_diffrn_reflns_Laue_measured_fraction_max 0.997
_diffrn_reflns_limit_h_max 26
_diffrn_reflns_limit_h_min -30
_diffrn_reflns_limit_k_max 15
_diffrn_reflns_limit_k_min -15
_diffrn_reflns_limit_l_max 22
_diffrn_reflns_limit_l_min -22
_diffrn_reflns_number 88200
_diffrn_reflns_point_group_measured_fraction_full 0.998
_diffrn_reflns_point_group_measured_fraction_max 0.997
_diffrn_reflns_theta_full 25.242
_diffrn_reflns_theta_max 28.304
_diffrn_reflns_theta_min 1.993
_diffrn_source 'high brilliance microfocus source'
_diffrn_source_current 1.4
_diffrn_source_power 0.07
_diffrn_source_type 'Diamond  Incoatec Microfocus Source '
_diffrn_source_voltage 50.0
_diffrn_standards_number 0
_exptl_absorpt_coefficient_mu 1.380
_exptl_absorpt_correction_T_max 0.7457
_exptl_absorpt_correction_T_min 0.7010
_exptl_absorpt_correction_type multi-scan
_exptl_absorpt_process_details
;
SADABS-2016/2 (Bruker,2016/2) was used for absorption correction.
wR2(int) was 0.0702 before and 0.0492 after correction.
The Ratio of minimum to maximum transmission is 0.9401.
The \l/2 correction factor is Not present.
;
_exptl_crystal_colour orange
_exptl_crystal_colour_primary orange
_exptl_crystal_density_diffrn 1.904
_exptl_crystal_description prism
_exptl_crystal_F_000 2432
_exptl_crystal_recrystallization_method 'Re-crystallisation from solvent: n-pentane / CHCl3'
_exptl_crystal_size_max 0.19
_exptl_crystal_size_mid 0.17
_exptl_crystal_size_min 0.14
_refine_diff_density_max 0.764
_refine_diff_density_min -0.795
_refine_diff_density_rms 0.067
_refine_ls_extinction_method none
_refine_ls_goodness_of_fit_ref 1.038
_refine_ls_hydrogen_treatment mixed
_refine_ls_matrix_type full
_refine_ls_number_parameters 347
_refine_ls_number_reflns 5375
_refine_ls_number_restraints 0
_refine_ls_restrained_S_all 1.038
_refine_ls_R_factor_all 0.0242
_refine_ls_R_factor_gt 0.0235
_refine_ls_shift/su_max 0.004
_refine_ls_shift/su_mean 0.000
_refine_ls_structure_factor_coef Fsqd
_refine_ls_weighting_details 'w=1/[\s^2^(Fo^2^)+(0.0238P)^2^+5.8514P] where P=(Fo^2^+2Fc^2^)/3'
_refine_ls_weighting_scheme calc
_refine_ls_wR_factor_gt 0.0580
_refine_ls_wR_factor_ref 0.0586
_reflns_Friedel_coverage 0.000
_reflns_number_gt 5203
_reflns_number_total 5375
_reflns_threshold_expression 'I > 2\s(I)'
_cod_data_source_file d4dt00730a2.cif
_cod_data_source_block cmpnd_11a
_cod_depositor_comments 'Adding full bibliography for 7715922--7715926.cif.'
_cod_database_code 7715925
_shelx_shelxl_version_number 2019/1
_shelx_space_group_comment
;
The symmetry employed for this shelxl refinement is uniquely defined
by the following loop, which should always be used as a source of
symmetry information in preference to the above space-group names.
They are only intended as comments.
;
_shelx_estimated_absorpt_t_max 0.830
_shelx_estimated_absorpt_t_min 0.780
_olex2_refinement_description
;
1. Fixed Uiso
 At 1.2 times of:
  All C(H,H) groups
2. Others
 Sof(H19A)=Sof(Cl1B)=Sof(Cl2B)=1-FVAR(1)
 Sof(H19)=Sof(Cl1A)=Sof(Cl2A)=FVAR(1)
 Sof(F2B)=Sof(F3B)=Sof(F4B)=1-FVAR(2)
 Sof(F2A)=Sof(F3A)=Sof(F4A)=FVAR(2)
3.a Ternary CH refined with riding coordinates:
 C19(H19), C19(H19A)
;
_olex2_submission_special_instructions 'No special instructions were received'

loop_
_space_group_symop_operation_xyz
'x, y, z'
'x+1/2, -y+1/2, -z'
'-x, y, -z+1/2'
'-x+1/2, -y+1/2, z+1/2'
'-x, -y, -z'
'-x-1/2, y-1/2, z'
'x, -y, z-1/2'
'x-1/2, y-1/2, -z-1/2'

loop_
_atom_site_label
_atom_site_type_symbol
_atom_site_fract_x
_atom_site_fract_y
_atom_site_fract_z
_atom_site_U_iso_or_equiv
_atom_site_adp_type
_atom_site_occupancy
_atom_site_site_symmetry_order
_atom_site_calc_flag
_atom_site_refinement_flags_posn
_atom_site_refinement_flags_adp
_atom_site_refinement_flags_occupancy
_atom_site_disorder_assembly
_atom_site_disorder_group
Pd1 Pd 0.53078(2) 0.71390(2) 0.33486(2) 0.01557(5) Uani 1 1 d . . . . .
S1 S 0.39060(2) 0.51089(4) 0.46946(3) 0.02456(9) Uani 1 1 d . . . . .
C3 C 0.69646(8) 0.5528(2) 0.31508(11) 0.0308(4) Uani 1 1 d . . . . .
O1 O 0.58393(5) 0.83234(11) 0.27878(7) 0.0212(2) Uani 1 1 d . . . . .
O2 O 0.46313(6) 0.84831(11) 0.34042(7) 0.0206(2) Uani 1 1 d . . . . .
O3 O 0.40984(6) 0.32222(12) 0.37993(9) 0.0291(3) Uani 1 1 d . . . . .
F1 F 0.75296(5) 0.59106(14) 0.31773(8) 0.0416(3) Uani 1 1 d . . . . .
F2A F 0.67587(8) 0.9293(2) 0.20722(16) 0.0537(9) Uani 0.908(7) 1 d . . P A 1
F3A F 0.62445(11) 0.9815(3) 0.10784(10) 0.0339(5) Uani 0.908(7) 1 d . . P A 1
F4A F 0.61162(16) 1.06384(16) 0.22087(13) 0.0552(9) Uani 0.908(7) 1 d . . P A 1
F2B F 0.6599(6) 0.9788(13) 0.2306(7) 0.020(4) Uiso 0.092(7) 1 d . . P A 2
F3B F 0.6103(10) 1.010(2) 0.1105(15) 0.032(6) Uiso 0.092(7) 1 d . . P A 2
C1 C 0.59391(7) 0.59696(16) 0.32708(9) 0.0199(3) Uani 1 1 d . . . . .
C2 C 0.65226(8) 0.63466(19) 0.32581(10) 0.0249(4) Uani 1 1 d . . . . .
H2 H 0.6639(12) 0.714(2) 0.3318(15) 0.035(7) Uiso 1 1 d . . . . .
C4 C 0.68632(9) 0.4360(2) 0.30107(12) 0.0329(4) Uani 1 1 d . . . . .
H4 H 0.7170(13) 0.388(3) 0.2909(18) 0.050(8) Uiso 1 1 d . . . . .
C5 C 0.62869(9) 0.39826(18) 0.30295(11) 0.0277(4) Uani 1 1 d . . . . .
H5 H 0.6201(11) 0.318(2) 0.2949(15) 0.031(6) Uiso 1 1 d . . . . .
C6 C 0.58203(8) 0.47633(16) 0.31893(10) 0.0216(3) Uani 1 1 d . . . . .
C7 C 0.52483(8) 0.42668(16) 0.33364(10) 0.0210(3) Uani 1 1 d . . . . .
H7 H 0.5191(10) 0.344(2) 0.3228(14) 0.025(6) Uiso 1 1 d . . . . .
C8 C 0.47920(7) 0.48172(14) 0.36972(10) 0.0192(3) Uani 1 1 d . . . . .
C9 C 0.42652(8) 0.41925(15) 0.39752(10) 0.0220(3) Uani 1 1 d . . . . .
C10 C 0.44101(7) 0.62210(14) 0.44957(10) 0.0173(3) Uani 1 1 d . . . . .
C11 C 0.43688(8) 0.72972(15) 0.49607(10) 0.0193(3) Uani 1 1 d . . . . .
C12 C 0.48788(9) 0.79381(15) 0.51380(10) 0.0223(3) Uani 1 1 d . . . . .
H12 H 0.5254(10) 0.768(2) 0.4936(14) 0.022(6) Uiso 1 1 d . . . . .
C13 C 0.48438(10) 0.89291(18) 0.56112(12) 0.0311(4) Uani 1 1 d . . . . .
H13 H 0.5192(12) 0.935(3) 0.5772(17) 0.045(8) Uiso 1 1 d . . . . .
C14 C 0.43046(12) 0.92952(18) 0.59040(12) 0.0362(5) Uani 1 1 d . . . . .
H14 H 0.4284(11) 0.999(2) 0.6245(16) 0.038(7) Uiso 1 1 d . . . . .
C15 C 0.38024(11) 0.86741(19) 0.57370(12) 0.0345(5) Uani 1 1 d . . . . .
H15 H 0.3435(12) 0.887(2) 0.5912(17) 0.042(7) Uiso 1 1 d . . . . .
C16 C 0.38291(9) 0.76600(18) 0.52697(11) 0.0264(4) Uani 1 1 d . . . . .
H16 H 0.3515(10) 0.7240(18) 0.5161(13) 0.016(5) Uiso 1 1 d . . . . .
C17 C 0.57536(7) 0.87120(14) 0.20953(10) 0.0179(3) Uani 1 1 d . . . . .
C18 C 0.62175(9) 0.96410(17) 0.18563(11) 0.0266(4) Uani 1 1 d . . . . .
F4B F 0.5824(8) 1.0763(14) 0.2128(10) 0.030(4) Uiso 0.092(7) 1 d . . P A 2
N1 N 0.48137(6) 0.59783(12) 0.39593(8) 0.0166(3) Uani 1 1 d . . . . .
C19 C 0.78738(10) 0.71298(17) 0.05842(14) 0.0337(4) Uani 1 1 d . . . . .
H19 H 0.828848 0.713846 0.078612 0.040 Uiso 0.925(3) 1 calc R U P B 1
H19A H 0.825083 0.712132 0.089406 0.040 Uiso 0.075(3) 1 calc R U P B 2
Cl1A Cl 0.78344(5) 0.62556(6) -0.02861(4) 0.0447(2) Uani 0.925(3) 1 d . . P B 1
Cl2A Cl 0.76570(3) 0.85656(5) 0.03445(7) 0.0366(2) Uani 0.925(3) 1 d . . P B 1
Cl3 Cl 0.74107(3) 0.65324(6) 0.13241(4) 0.04711(14) Uani 1 1 d . . . . .
Cl1B Cl 0.8109(8) 0.6441(14) -0.0236(8) 0.068(4) Uiso 0.075(3) 1 d . . P B 2
Cl2B Cl 0.7673(4) 0.8621(9) 0.0755(9) 0.047(3) Uiso 0.075(3) 1 d . . P B 2

loop_
_atom_site_aniso_label
_atom_site_aniso_U_11
_atom_site_aniso_U_22
_atom_site_aniso_U_33
_atom_site_aniso_U_23
_atom_site_aniso_U_13
_atom_site_aniso_U_12
Pd1 0.01598(7) 0.01659(7) 0.01413(7) 0.00184(4) -0.00035(4) 0.00097(4)
S1 0.0255(2) 0.0235(2) 0.0247(2) -0.00023(16) 0.00101(16) -0.00473(16)
C3 0.0179(8) 0.0533(12) 0.0212(8) 0.0029(8) -0.0007(7) 0.0063(8)
O1 0.0220(6) 0.0237(6) 0.0180(5) 0.0029(5) -0.0005(4) -0.0036(5)
O2 0.0247(6) 0.0197(6) 0.0173(5) 0.0012(4) -0.0010(4) 0.0053(5)
O3 0.0306(7) 0.0204(6) 0.0363(7) 0.0007(5) -0.0034(6) -0.0034(5)
F1 0.0169(5) 0.0691(10) 0.0387(6) -0.0012(7) -0.0009(5) 0.0062(6)
F2A 0.0240(8) 0.0625(16) 0.0745(14) 0.0324(13) -0.0115(9) -0.0166(9)
F3A 0.0352(11) 0.0458(13) 0.0207(7) 0.0059(7) 0.0048(7) -0.0171(10)
F4A 0.091(2) 0.0238(8) 0.0507(10) -0.0117(7) 0.0331(12) -0.0257(11)
C1 0.0196(8) 0.0265(8) 0.0135(7) 0.0011(6) -0.0010(6) 0.0052(6)
C2 0.0203(8) 0.0353(10) 0.0191(8) 0.0011(7) -0.0014(6) 0.0023(7)
C4 0.0279(9) 0.0457(12) 0.0249(9) 0.0011(8) 0.0001(7) 0.0185(9)
C5 0.0326(9) 0.0308(10) 0.0197(8) 0.0005(7) -0.0004(7) 0.0131(8)
C6 0.0241(8) 0.0258(8) 0.0148(7) 0.0009(6) -0.0024(6) 0.0081(7)
C7 0.0281(9) 0.0188(8) 0.0160(8) 0.0007(6) -0.0035(6) 0.0046(6)
C8 0.0239(7) 0.0174(7) 0.0162(7) 0.0020(6) -0.0032(6) 0.0009(6)
C9 0.0242(8) 0.0209(8) 0.0209(8) 0.0025(6) -0.0033(6) 0.0016(6)
C10 0.0160(7) 0.0184(7) 0.0173(7) 0.0040(6) -0.0022(6) -0.0018(6)
C11 0.0244(8) 0.0198(7) 0.0138(7) 0.0030(6) 0.0008(6) 0.0017(6)
C12 0.0292(9) 0.0212(8) 0.0166(7) 0.0024(6) -0.0017(7) -0.0023(7)
C13 0.0468(11) 0.0251(9) 0.0213(8) 0.0002(7) -0.0033(8) -0.0078(8)
C14 0.0624(14) 0.0246(9) 0.0217(9) -0.0023(7) 0.0055(9) 0.0009(9)
C15 0.0434(12) 0.0344(11) 0.0257(9) 0.0024(8) 0.0127(8) 0.0121(9)
C16 0.0264(9) 0.0293(9) 0.0234(8) 0.0020(7) 0.0053(7) 0.0023(7)
C17 0.0201(7) 0.0161(7) 0.0174(7) -0.0021(6) 0.0029(6) -0.0014(6)
C18 0.0318(9) 0.0269(9) 0.0212(8) 0.0018(7) -0.0011(7) -0.0103(7)
N1 0.0179(6) 0.0167(6) 0.0152(6) 0.0021(5) -0.0016(5) 0.0008(5)
C19 0.0331(10) 0.0215(9) 0.0464(12) 0.0011(8) -0.0087(9) -0.0009(7)
Cl1A 0.0664(6) 0.0293(3) 0.0385(3) 0.0000(2) 0.0002(3) -0.0005(3)
Cl2A 0.0318(3) 0.0193(2) 0.0588(6) 0.0042(2) -0.0025(3) -0.00185(19)
Cl3 0.0590(4) 0.0426(3) 0.0397(3) 0.0121(2) -0.0029(3) 0.0008(3)

loop_
_atom_type_symbol
_atom_type_description
_atom_type_scat_dispersion_real
_atom_type_scat_dispersion_imag
_atom_type_scat_source
C C 0.0033 0.0016 'International Tables Vol C Tables 4.2.6.8 and 6.1.1.4'
H H 0.0000 0.0000 'International Tables Vol C Tables 4.2.6.8 and 6.1.1.4'
Cl Cl 0.1484 0.1585 'International Tables Vol C Tables 4.2.6.8 and 6.1.1.4'
F F 0.0171 0.0103 'International Tables Vol C Tables 4.2.6.8 and 6.1.1.4'
N N 0.0061 0.0033 'International Tables Vol C Tables 4.2.6.8 and 6.1.1.4'
O O 0.0106 0.0060 'International Tables Vol C Tables 4.2.6.8 and 6.1.1.4'
Pd Pd -0.9988 1.0072 'International Tables Vol C Tables 4.2.6.8 and 6.1.1.4'
S S 0.1246 0.1234 'International Tables Vol C Tables 4.2.6.8 and 6.1.1.4'

loop_
_geom_angle_atom_site_label_1
_geom_angle_atom_site_label_2
_geom_angle_atom_site_label_3
_geom_angle
_geom_angle_site_symmetry_1
_geom_angle_site_symmetry_3
_geom_angle_publ_flag
O1 Pd1 Pd1 81.42(3) . 3_655 ?
O1 Pd1 O2 88.12(5) . . ?
O2 Pd1 Pd1 74.08(3) . 3_655 ?
C1 Pd1 Pd1 105.29(5) . 3_655 ?
C1 Pd1 O1 89.49(6) . . ?
C1 Pd1 O2 177.59(6) . . ?
C1 Pd1 N1 89.45(6) . . ?
N1 Pd1 Pd1 101.93(4) . 3_655 ?
N1 Pd1 O1 176.64(5) . . ?
N1 Pd1 O2 92.96(5) . . ?
C10 S1 C9 90.07(8) . . ?
F1 C3 C2 117.5(2) . . ?
F1 C3 C4 118.54(18) . . ?
C4 C3 C2 123.93(19) . . ?
C17 O1 Pd1 124.50(11) . . ?
C17 O2 Pd1 128.35(11) 3_655 . ?
C2 C1 Pd1 118.91(14) . . ?
C2 C1 C6 118.85(16) . . ?
C6 C1 Pd1 122.17(13) . . ?
C3 C2 C1 118.77(19) . . ?
C3 C2 H2 117.2(17) . . ?
C1 C2 H2 124.0(17) . . ?
C3 C4 H4 119.5(19) . . ?
C3 C4 C5 117.33(18) . . ?
C5 C4 H4 123.2(19) . . ?
C4 C5 H5 119.7(15) . . ?
C4 C5 C6 121.2(2) . . ?
C6 C5 H5 119.0(15) . . ?
C1 C6 C7 122.81(16) . . ?
C5 C6 C1 119.57(17) . . ?
C5 C6 C7 117.37(17) . . ?
C6 C7 H7 118.3(14) . . ?
C8 C7 C6 125.65(17) . . ?
C8 C7 H7 115.7(14) . . ?
C7 C8 C9 122.48(16) . . ?
C7 C8 N1 123.62(16) . . ?
N1 C8 C9 113.10(15) . . ?
O3 C9 S1 123.91(15) . . ?
O3 C9 C8 128.71(17) . . ?
C8 C9 S1 107.30(12) . . ?
C11 C10 S1 118.24(12) . . ?
N1 C10 S1 115.73(13) . . ?
N1 C10 C11 125.94(15) . . ?
C12 C11 C10 120.06(16) . . ?
C16 C11 C10 120.34(16) . . ?
C16 C11 C12 119.50(17) . . ?
C11 C12 H12 119.9(14) . . ?
C13 C12 C11 120.11(18) . . ?
C13 C12 H12 120.0(14) . . ?
C12 C13 H13 121.4(17) . . ?
C14 C13 C12 120.0(2) . . ?
C14 C13 H13 118.4(17) . . ?
C13 C14 H14 119.5(15) . . ?
C15 C14 C13 120.46(19) . . ?
C15 C14 H14 120.0(15) . . ?
C14 C15 H15 124.4(17) . . ?
C14 C15 C16 120.4(2) . . ?
C16 C15 H15 115.2(18) . . ?
C11 C16 C15 119.44(19) . . ?
C11 C16 H16 118.3(14) . . ?
C15 C16 H16 122.2(14) . . ?
O1 C17 C18 112.06(14) . . ?
O2 C17 O1 131.01(16) 3_655 . ?
O2 C17 C18 116.93(15) 3_655 . ?
F2A C18 C17 110.49(16) . . ?
F3A C18 F2A 105.5(3) . . ?
F3A C18 C17 112.95(16) . . ?
F4A C18 F2A 107.5(2) . . ?
F4A C18 F3A 108.7(2) . . ?
F4A C18 C17 111.40(18) . . ?
F2B C18 F3B 132.2(12) . . ?
F2B C18 C17 116.2(6) . . ?
F2B C18 F4B 96.7(9) . . ?
F3B C18 C17 111.5(10) . . ?
F3B C18 F4B 81.3(11) . . ?
C17 C18 F4B 95.5(7) . . ?
C8 N1 Pd1 119.18(11) . . ?
C10 N1 Pd1 126.48(11) . . ?
C10 N1 C8 112.94(14) . . ?
Cl1A C19 H19 109.3 . . ?
Cl2A C19 H19 109.3 . . ?
Cl2A C19 Cl1A 109.15(13) . . ?
Cl3 C19 H19 109.3 . . ?
Cl3 C19 H19A 98.4 . . ?
Cl3 C19 Cl1A 109.04(11) . . ?
Cl3 C19 Cl2A 110.78(13) . . ?
Cl3 C19 Cl2B 96.1(4) . . ?
Cl1B C19 H19A 98.4 . . ?
Cl1B C19 Cl3 125.7(6) . . ?
Cl1B C19 Cl2B 131.6(6) . . ?
Cl2B C19 H19A 98.4 . . ?

loop_
_geom_bond_atom_site_label_1
_geom_bond_atom_site_label_2
_geom_bond_distance
_geom_bond_site_symmetry_2
_geom_bond_publ_flag
Pd1 Pd1 3.1569(3) 3_655 ?
Pd1 O1 2.0417(12) . ?
Pd1 O2 2.1760(12) . ?
Pd1 C1 1.9653(17) . ?
Pd1 N1 2.0152(14) . ?
S1 C9 1.7903(19) . ?
S1 C10 1.7437(16) . ?
C3 F1 1.356(2) . ?
C3 C2 1.385(3) . ?
C3 C4 1.376(3) . ?
O1 C17 1.253(2) . ?
O2 C17 1.235(2) 3_655 ?
O3 C9 1.209(2) . ?
F2A C18 1.341(3) . ?
F3A C18 1.314(3) . ?
F4A C18 1.305(3) . ?
F2B C18 1.158(12) . ?
F3B C18 1.38(2) . ?
C1 C2 1.393(2) . ?
C1 C6 1.413(3) . ?
C2 H2 0.95(3) . ?
C4 H4 0.90(3) . ?
C4 C5 1.378(3) . ?
C5 H5 0.95(3) . ?
C5 C6 1.411(2) . ?
C6 C7 1.439(3) . ?
C7 H7 0.97(3) . ?
C7 C8 1.354(2) . ?
C8 C9 1.469(2) . ?
C8 N1 1.400(2) . ?
C10 C11 1.459(2) . ?
C10 N1 1.310(2) . ?
C11 C12 1.402(2) . ?
C11 C16 1.393(2) . ?
C12 H12 0.96(2) . ?
C12 C13 1.384(3) . ?
C13 H13 0.97(3) . ?
C13 C14 1.383(3) . ?
C14 H14 0.98(3) . ?
C14 C15 1.372(3) . ?
C15 H15 0.91(3) . ?
C15 C16 1.399(3) . ?
C16 H16 0.88(2) . ?
C17 C18 1.549(2) . ?
C18 F4B 1.629(17) . ?
C19 H19 1.0000 . ?
C19 H19A 1.0000 . ?
C19 Cl1A 1.765(2) . ?
C19 Cl2A 1.762(2) . ?
C19 Cl3 1.759(2) . ?
C19 Cl1B 1.666(14) . ?
C19 Cl2B 1.790(10) . ?

loop_
_geom_torsion_atom_site_label_1
_geom_torsion_atom_site_label_2
_geom_torsion_atom_site_label_3
_geom_torsion_atom_site_label_4
_geom_torsion
_geom_torsion_site_symmetry_1
_geom_torsion_site_symmetry_2
_geom_torsion_site_symmetry_3
_geom_torsion_site_symmetry_4
_geom_torsion_publ_flag
Pd1 O1 C17 O2 -2.2(3) . . . 3_655 ?
Pd1 O1 C17 C18 177.25(11) . . . . ?
Pd1 C1 C2 C3 -175.85(13) . . . . ?
Pd1 C1 C6 C5 171.61(13) . . . . ?
Pd1 C1 C6 C7 -14.4(2) . . . . ?
S1 C10 C11 C12 148.02(13) . . . . ?
S1 C10 C11 C16 -28.3(2) . . . . ?
S1 C10 N1 Pd1 160.98(8) . . . . ?
S1 C10 N1 C8 -5.34(18) . . . . ?
C3 C4 C5 C6 -0.2(3) . . . . ?
O1 C17 C18 F2A 43.8(2) . . . . ?
O1 C17 C18 F3A 161.7(2) . . . . ?
O1 C17 C18 F4A -75.6(3) . . . . ?
O1 C17 C18 F2B 5.7(10) . . . . ?
O1 C17 C18 F3B -177.3(10) . . . . ?
O1 C17 C18 F4B -94.5(6) . . . . ?
O2 C17 C18 F2A -136.7(2) 3_655 . . . ?
O2 C17 C18 F3A -18.8(3) 3_655 . . . ?
O2 C17 C18 F4A 103.9(2) 3_655 . . . ?
O2 C17 C18 F2B -174.8(9) 3_655 . . . ?
O2 C17 C18 F3B 2.2(10) 3_655 . . . ?
O2 C17 C18 F4B 85.0(6) 3_655 . . . ?
F1 C3 C2 C1 -177.07(16) . . . . ?
F1 C3 C4 C5 176.61(17) . . . . ?
C1 C6 C7 C8 -12.4(3) . . . . ?
C2 C3 C4 C5 -4.2(3) . . . . ?
C2 C1 C6 C5 -5.3(2) . . . . ?
C2 C1 C6 C7 168.62(16) . . . . ?
C4 C3 C2 C1 3.7(3) . . . . ?
C4 C5 C6 C1 4.9(3) . . . . ?
C4 C5 C6 C7 -169.35(17) . . . . ?
C5 C6 C7 C8 161.71(17) . . . . ?
C6 C1 C2 C3 1.2(2) . . . . ?
C6 C7 C8 C9 -167.17(16) . . . . ?
C6 C7 C8 N1 1.9(3) . . . . ?
C7 C8 C9 S1 160.59(14) . . . . ?
C7 C8 C9 O3 -16.4(3) . . . . ?
C7 C8 N1 Pd1 32.4(2) . . . . ?
C7 C8 N1 C10 -160.20(16) . . . . ?
C9 S1 C10 C11 -177.11(13) . . . . ?
C9 S1 C10 N1 -0.35(13) . . . . ?
C9 C8 N1 Pd1 -157.63(11) . . . . ?
C9 C8 N1 C10 9.79(19) . . . . ?
C10 S1 C9 O3 -177.41(16) . . . . ?
C10 S1 C9 C8 5.46(12) . . . . ?
C10 C11 C12 C13 -176.92(16) . . . . ?
C10 C11 C16 C15 177.85(17) . . . . ?
C11 C10 N1 Pd1 -22.5(2) . . . . ?
C11 C10 N1 C8 171.14(15) . . . . ?
C11 C12 C13 C14 -0.6(3) . . . . ?
C12 C11 C16 C15 1.5(3) . . . . ?
C12 C13 C14 C15 0.8(3) . . . . ?
C13 C14 C15 C16 0.2(3) . . . . ?
C14 C15 C16 C11 -1.3(3) . . . . ?
C16 C11 C12 C13 -0.5(3) . . . . ?
N1 C8 C9 S1 -9.53(17) . . . . ?
N1 C8 C9 O3 173.52(17) . . . . ?
N1 C10 C11 C12 -28.4(2) . . . . ?
N1 C10 C11 C16 155.27(17) . . . . ?
